data_1501816
loop_
_publ_author_name
'Lhinhatrakool, Thitima'
'Prabpai, Samran'
'Kongsaeree, Palangpon'
'Sutthivaiyakit, Somyote'

_publ_section_title
;
 Antiplasmodial sesquiterpene alkaloids from the roots of Maytenus
 mekongensis.
;
_journal_issue 6
_journal_name_full 'Journal of natural products'
_journal_page_first 1386
_journal_page_last 1391
_journal_paper_doi 10.1021/np200014k
_journal_volume 74
_journal_year 2011
_chemical_absolute_configuration unk
_chemical_compound_source 'Maytenus mekongensis'
_chemical_formula_moiety 'C45 H51 N O20'
_chemical_formula_sum 'C45 H51 N O20'
_chemical_formula_weight 925.89
_chemical_name_common '7-epi-mekongensine '
_space_group_IT_number 4
_symmetry_cell_setting monoclinic
_symmetry_Int_Tables_number 4
_symmetry_space_group_name_Hall 'P 2yb'
_symmetry_space_group_name_H-M 'P 1 21 1'
_atom_sites_solution_hydrogens geom
_atom_sites_solution_primary direct
_atom_sites_solution_secondary difmap
_cell_angle_alpha 90.00
_cell_angle_beta 93.2976(12)
_cell_angle_gamma 90.00
_cell_formula_units_Z 2
_cell_length_a 10.3372(3)
_cell_length_b 16.3424(3)
_cell_length_c 13.1251(4)
_cell_measurement_reflns_used 7451
_cell_measurement_temperature 150
_cell_measurement_theta_max 33.728
_cell_measurement_theta_min 0.998
_cell_volume 2213.61(10)
_computing_cell_refinement 'HKL Scalepack (Otwinowski & Minor 1997)'
_computing_data_collection KappaCCD
_computing_data_reduction 'Denzo and Scalepak (Otwinowski & Minor, 1997)'
_computing_structure_refinement 'SHELXL-97 (Sheldrick, 1997)'
_computing_structure_solution 'SIR97(Cascarano al.,Acta Cryst.,1996,A52,C-79)'
_diffrn_ambient_temperature 150
_diffrn_measured_fraction_theta_full 0.995
_diffrn_measured_fraction_theta_max 0.995
_diffrn_measurement_device KappaCCD
_diffrn_measurement_method CCD
_diffrn_orient_matrix_type X=UH
_diffrn_orient_matrix_UB_11 -0.02942
_diffrn_orient_matrix_UB_12 0.00831
_diffrn_orient_matrix_UB_13 0.09195
_diffrn_orient_matrix_UB_21 -0.02862
_diffrn_orient_matrix_UB_22 -0.05391
_diffrn_orient_matrix_UB_23 -0.00428
_diffrn_orient_matrix_UB_31 0.06191
_diffrn_orient_matrix_UB_32 -0.03506
_diffrn_orient_matrix_UB_33 0.02760
_diffrn_radiation_probe x-ray
_diffrn_radiation_type ' MoK\a'
_diffrn_radiation_wavelength_id all
_diffrn_reflns_limit_h_max 16
_diffrn_reflns_limit_h_min -16
_diffrn_reflns_limit_k_max 22
_diffrn_reflns_limit_k_min -25
_diffrn_reflns_limit_l_max 20
_diffrn_reflns_limit_l_min -20
_diffrn_reflns_number 15631
_diffrn_reflns_theta_full 33.71
_diffrn_reflns_theta_max 33.71
_diffrn_reflns_theta_min 1.25
_diffrn_source 'fine-focus sealed tube'
_exptl_absorpt_coefficient_mu 0.110
_exptl_absorpt_correction_type none
_exptl_crystal_colour Colourless
_exptl_crystal_density_diffrn 1.389
_exptl_crystal_density_method 'not measured'
_exptl_crystal_description Prism
_exptl_crystal_F_000 976
_exptl_crystal_size_max 0.20
_exptl_crystal_size_mid 0.10
_exptl_crystal_size_min 0.10
_refine_diff_density_max 0.543
_refine_diff_density_min -0.361
_refine_diff_density_rms 0.070
_refine_ls_extinction_coef 0.0060(17)
_refine_ls_extinction_expression Fc^*^=kFc[1+0.001xFc^2^\l^3^/sin(2\q)]^-1/4^
_refine_ls_extinction_method SHELXL
_refine_ls_goodness_of_fit_ref 1.032
_refine_ls_hydrogen_treatment refxyz
_refine_ls_matrix_type full
_refine_ls_number_parameters 605
_refine_ls_number_reflns 15613
_refine_ls_number_restraints 1
_refine_ls_restrained_S_all 1.032
_refine_ls_R_factor_all 0.0898
_refine_ls_R_factor_gt 0.0604
_refine_ls_shift/su_max 0.000
_refine_ls_shift/su_mean 0.000
_refine_ls_structure_factor_coef Fsqd
_refine_ls_weighting_details 'calc w=1/[\s^2^(Fo^2^)+(0.0892P)^2^+0.3199P] where P=(Fo^2^+2Fc^2^)/3'
_refine_ls_weighting_scheme calc
_refine_ls_wR_factor_gt 0.1419
_refine_ls_wR_factor_ref 0.1584
_reflns_number_gt 11705
_reflns_number_total 15613
_reflns_threshold_expression >2sigma(I)
_cod_data_source_file np200014k_si_003.cif
_cod_data_source_block global
_cod_original_sg_symbol_H-M 'P 21'
_cod_database_code 1501816

loop_
_symmetry_equiv_pos_as_xyz
+X,+Y,+Z
'-X,+Y+ 1/2,-Z'

loop_
_atom_site_label
_atom_site_type_symbol
_atom_site_fract_x
_atom_site_fract_y
_atom_site_fract_z
_atom_site_U_iso_or_equiv
_atom_site_adp_type
_atom_site_occupancy
_atom_site_symmetry_multiplicity
_atom_site_calc_flag
_atom_site_refinement_flags
O3 O -0.21338(14) 0.16637(8) 0.18341(11) 0.0199(3) Uani 1 1 d .
O10 O 0.04520(13) 0.20633(8) 0.22522(11) 0.0182(3) Uani 1 1 d .
O8 O 0.08407(14) 0.44420(8) 0.34227(11) 0.0206(3) Uani 1 1 d .
O24 O -0.31566(15) 0.07215(9) 0.33570(12) 0.0246(3) Uani 1 1 d .
O11 O 0.10034(14) 0.46902(8) 0.13969(11) 0.0217(3) Uani 1 1 d .
O1 O -0.18271(13) 0.40020(8) 0.31509(11) 0.0200(3) Uani 1 1 d .
O5 O 0.20261(14) 0.24571(8) 0.03030(11) 0.0208(3) Uani 1 1 d .
O2 O -0.28600(14) 0.37452(9) 0.11048(12) 0.0239(3) Uani 1 1 d .
O7 O 0.30118(14) 0.32929(9) 0.38343(12) 0.0236(3) Uani 1 1 d .
C10 C 0.02950(18) 0.27316(11) 0.15173(14) 0.0176(3) Uani 1 1 d .
C1 C -0.14403(18) 0.33013(11) 0.25700(15) 0.0176(3) Uani 1 1 d .
H1 H -0.1345 0.2836 0.3014 0.021 Uiso 1 1 d R
C5 C 0.16793(19) 0.29174(11) 0.11857(15) 0.0184(3) Uani 1 1 d .
H5 H 0.1745 0.3485 0.1010 0.022 Uiso 1 1 d R
O4 O -0.03790(14) 0.15995(9) 0.04176(12) 0.0242(3) Uani 1 1 d .
H4 H -0.0167 0.1282 0.1020 0.029 Uiso 1 1 d R
O39 O 0.36689(17) 0.46111(10) 0.39688(14) 0.0329(4) Uani 1 1 d .
C11 C -0.02378(19) 0.43121(12) 0.15096(17) 0.0209(4) Uani 1 1 d .
H11A H -0.0778 0.4683 0.1861 0.025 Uiso 1 1 d R
H11B H -0.0637 0.4191 0.0848 0.025 Uiso 1 1 d R
C4 C -0.07472(19) 0.24072(12) 0.07005(15) 0.0199(3) Uani 1 1 d .
C9 C -0.01167(18) 0.35053(11) 0.21344(15) 0.0170(3) Uani 1 1 d .
O28 O -0.28541(18) 0.31783(10) 0.42209(14) 0.0344(4) Uani 1 1 d .
O43 O 0.02681(18) 0.58799(9) 0.20178(14) 0.0323(4) Uani 1 1 d .
C18 C 0.1351(2) -0.09339(12) 0.26594(18) 0.0255(4) Uani 1 1 d .
C32 C 0.3053(2) 0.27671(12) -0.01690(17) 0.0241(4) Uani 1 1 d .
O45 O -0.47324(15) 0.15319(11) 0.26620(15) 0.0330(4) Uani 1 1 d .
O26 O -0.33880(18) 0.09278(11) 0.06988(13) 0.0336(4) Uani 1 1 d .
O15 O 0.15197(15) 0.04437(9) 0.20679(13) 0.0267(3) Uani 1 1 d .
C17 C 0.0052(2) -0.10653(12) 0.23373(16) 0.0232(4) Uani 1 1 d .
C33 C 0.3349(2) 0.22969(13) -0.10910(16) 0.0229(4) Uani 1 1 d .
C28 C -0.2556(2) 0.38524(13) 0.39607(16) 0.0234(4) Uani 1 1 d .
O32 O 0.36476(19) 0.33629(11) 0.01408(16) 0.0419(5) Uani 1 1 d .
C24 C -0.2857(2) 0.03678(12) 0.23753(16) 0.0219(4) Uani 1 1 d .
C45 C -0.4139(2) 0.12629(13) 0.34049(19) 0.0268(4) Uani 1 1 d .
C23 C -0.1483(2) 0.00521(12) 0.26304(17) 0.0233(4) Uani 1 1 d .
H23A H -0.0913 0.0507 0.2771 0.028 Uiso 1 1 d R
H23B H -0.1484 -0.0296 0.3219 0.028 Uiso 1 1 d R
C8 C 0.08901(19) 0.36103(11) 0.30670(15) 0.0185(3) Uani 1 1 d .
H8 H 0.0672 0.3242 0.3601 0.022 Uiso 1 1 d R
C34 C 0.2510(2) 0.17035(13) -0.15069(18) 0.0259(4) Uani 1 1 d .
H34 H 0.1718 0.1582 -0.1189 0.031 Uiso 1 1 d R
C14 C 0.1925(2) 0.16712(13) 0.36383(16) 0.0245(4) Uani 1 1 d .
H14A H 0.2814 0.1555 0.3839 0.029 Uiso 1 1 calc R
H14B H 0.1406 0.1196 0.3750 0.029 Uiso 1 1 calc R
H14C H 0.1627 0.2119 0.4036 0.029 Uiso 1 1 calc R
O30 O -0.45344(19) 0.40748(13) 0.20604(16) 0.0434(5) Uani 1 1 d .
C15 C 0.2272(2) 0.11768(12) 0.18677(18) 0.0232(4) Uani 1 1 d .
H15A H 0.3172 0.1075 0.2044 0.028 Uiso 1 1 d R
H15B H 0.2163 0.1315 0.1157 0.028 Uiso 1 1 d R
C13 C 0.18110(19) 0.18993(11) 0.25083(16) 0.0201(4) Uani 1 1 d .
C6 C 0.24829(19) 0.26920(12) 0.21683(15) 0.0194(3) Uani 1 1 d .
H6 H 0.3388 0.2587 0.2101 0.023 Uiso 1 1 d R
C41 C 0.0606(2) 0.45880(13) 0.44059(16) 0.0251(4) Uani 1 1 d .
O41 O 0.0402(2) 0.40597(12) 0.50146(14) 0.0436(5) Uani 1 1 d .
C12 C -0.0842(2) 0.28946(13) -0.02955(16) 0.0245(4) Uani 1 1 d .
H12A H -0.1267 0.2569 -0.0824 0.029 Uiso 1 1 calc R
H12B H 0.0013 0.3035 -0.0487 0.029 Uiso 1 1 calc R
H12C H -0.1330 0.3386 -0.0201 0.029 Uiso 1 1 calc R
C3 C -0.21058(19) 0.23495(12) 0.11359(15) 0.0194(3) Uani 1 1 d .
H3 H -0.2748 0.2288 0.0583 0.023 Uiso 1 1 d R
C39 C 0.3631(2) 0.39349(14) 0.43085(17) 0.0258(4) Uani 1 1 d .
C7 C 0.23151(19) 0.34361(11) 0.28549(15) 0.0194(4) Uani 1 1 d .
H7 H 0.2668 0.3900 0.2519 0.023 Uiso 1 1 d R
C2 C -0.25207(19) 0.30741(12) 0.17823(16) 0.0207(4) Uani 1 1 d .
H2 H -0.3281 0.2925 0.2126 0.025 Uiso 1 1 d R
C27 C 0.2139(2) -0.01712(14) 0.2553(2) 0.0304(5) Uani 1 1 d .
C22 C -0.0855(2) -0.04533(13) 0.17971(16) 0.0232(4) Uani 1 1 d .
H22A H -0.0373 -0.0105 0.1367 0.028 Uiso 1 1 d R
H22B H -0.1505 -0.0742 0.1388 0.028 Uiso 1 1 d R
C25 C -0.3823(2) -0.03075(14) 0.20921(19) 0.0290(4) Uani 1 1 d .
H25A H -0.3628 -0.0539 0.1446 0.035 Uiso 1 1 calc R
H25B H -0.4684 -0.0084 0.2045 0.035 Uiso 1 1 calc R
H25C H -0.3768 -0.0726 0.2607 0.035 Uiso 1 1 calc R
C29 C -0.2945(2) 0.46392(14) 0.44385(19) 0.0309(5) Uani 1 1 d .
H29A H -0.3008 0.4561 0.5159 0.037 Uiso 1 1 calc R
H29B H -0.3770 0.4811 0.4139 0.037 Uiso 1 1 calc R
H29C H -0.2308 0.5051 0.4324 0.037 Uiso 1 1 calc R
C43 C 0.1143(2) 0.54775(12) 0.17283(16) 0.0241(4) Uani 1 1 d .
C44 C 0.2514(3) 0.57490(15) 0.1692(2) 0.0363(5) Uani 1 1 d .
H44A H 0.2575 0.6321 0.1853 0.044 Uiso 1 1 calc R
H44B H 0.2806 0.5658 0.1020 0.044 Uiso 1 1 calc R
H44C H 0.3046 0.5443 0.2180 0.044 Uiso 1 1 calc R
N16 N -0.0558(2) -0.17659(11) 0.25451(16) 0.0306(4) Uani 1 1 d .
C37 C 0.4779(3) 0.20742(16) -0.2447(2) 0.0351(5) Uani 1 1 d .
H37 H 0.5554 0.2213 -0.2778 0.042 Uiso 1 1 d R
C36 C 0.3963(3) 0.14854(17) -0.2845(2) 0.0400(6) Uani 1 1 d .
H36 H 0.4182 0.1197 -0.3449 0.048 Uiso 1 1 d R
C26 C -0.2875(2) 0.10157(12) 0.15342(16) 0.0211(4) Uani 1 1 d .
C35 C 0.2819(3) 0.12946(16) -0.2388(2) 0.0370(6) Uani 1 1 d .
H35 H 0.2248 0.0881 -0.2674 0.044 Uiso 1 1 d R
C20 C 0.1377(3) -0.22815(14) 0.3393(2) 0.0356(5) Uani 1 1 d .
H20 H 0.1821 -0.2708 0.3775 0.043 Uiso 1 1 d R
C38 C 0.4494(2) 0.24858(14) -0.15640(19) 0.0299(5) Uani 1 1 d .
H38 H 0.5074 0.2893 -0.1272 0.036 Uiso 1 1 d R
C30 C -0.3930(2) 0.41928(14) 0.13285(19) 0.0295(5) Uani 1 1 d .
C46 C -0.4348(3) 0.14696(15) 0.4496(2) 0.0334(5) Uani 1 1 d .
H46A H -0.5135 0.1777 0.4531 0.040 Uiso 1 1 calc R
H46B H -0.3632 0.1790 0.4772 0.040 Uiso 1 1 calc R
H46C H -0.4410 0.0974 0.4883 0.040 Uiso 1 1 calc R
O27 O 0.32368(19) -0.00996(12) 0.29405(17) 0.0449(5) Uani 1 1 d .
C31 C -0.4203(3) 0.48325(16) 0.0529(2) 0.0408(6) Uani 1 1 d .
H31A H -0.4636 0.5288 0.0822 0.049 Uiso 1 1 calc R
H31B H -0.4745 0.4606 -0.0018 0.049 Uiso 1 1 calc R
H31C H -0.3402 0.5015 0.0270 0.049 Uiso 1 1 calc R
C40 C 0.4228(3) 0.36581(17) 0.53227(19) 0.0352(5) Uani 1 1 d .
H40A H 0.4543 0.4125 0.5705 0.042 Uiso 1 1 calc R
H40B H 0.4934 0.3293 0.5215 0.042 Uiso 1 1 calc R
H40C H 0.3588 0.3380 0.5695 0.042 Uiso 1 1 calc R
C42 C 0.0667(3) 0.54878(15) 0.4617(2) 0.0340(5) Uani 1 1 d .
H42A H 0.0141 0.5614 0.5176 0.041 Uiso 1 1 calc R
H42B H 0.0350 0.5783 0.4021 0.041 Uiso 1 1 calc R
H42C H 0.1548 0.5644 0.4790 0.041 Uiso 1 1 calc R
C19 C 0.2012(3) -0.15672(13) 0.3189(2) 0.0324(5) Uani 1 1 d .
H19 H 0.2915 -0.1509 0.3390 0.039 Uiso 1 1 d R
C21 C 0.0090(3) -0.23471(14) 0.3058(2) 0.0343(5) Uani 1 1 d .
H21 H -0.0327 -0.2854 0.3211 0.041 Uiso 1 1 d R

loop_
_atom_site_aniso_label
_atom_site_aniso_U_11
_atom_site_aniso_U_22
_atom_site_aniso_U_33
_atom_site_aniso_U_23
_atom_site_aniso_U_13
_atom_site_aniso_U_12
O3 0.0195(7) 0.0208(6) 0.0195(7) 0.0020(5) 0.0013(5) -0.0040(5)
O10 0.0149(6) 0.0196(6) 0.0204(7) 0.0020(5) 0.0032(5) -0.0007(5)
O8 0.0199(7) 0.0192(6) 0.0231(7) -0.0026(5) 0.0045(5) 0.0006(5)
O24 0.0236(8) 0.0283(7) 0.0226(7) 0.0002(6) 0.0063(6) 0.0036(6)
O11 0.0217(7) 0.0189(6) 0.0255(7) 0.0016(5) 0.0087(6) -0.0020(5)
O1 0.0178(6) 0.0234(6) 0.0193(7) -0.0004(5) 0.0067(5) 0.0016(5)
O5 0.0195(7) 0.0224(6) 0.0213(7) -0.0031(5) 0.0092(5) -0.0030(5)
O2 0.0198(7) 0.0245(6) 0.0272(8) 0.0041(5) -0.0008(6) 0.0021(5)
O7 0.0188(7) 0.0281(7) 0.0237(7) -0.0020(6) -0.0015(5) -0.0010(5)
C10 0.0162(8) 0.0194(7) 0.0175(9) 0.0019(6) 0.0033(7) -0.0006(6)
C1 0.0157(8) 0.0198(7) 0.0176(9) -0.0008(6) 0.0041(7) 0.0000(6)
C5 0.0184(9) 0.0198(8) 0.0176(9) -0.0001(6) 0.0069(7) -0.0007(6)
O4 0.0234(7) 0.0230(6) 0.0265(8) -0.0061(6) 0.0046(6) -0.0011(6)
O39 0.0313(9) 0.0287(7) 0.0383(10) -0.0062(7) -0.0010(7) -0.0047(6)
C11 0.0176(9) 0.0218(8) 0.0237(10) 0.0028(7) 0.0046(7) -0.0010(7)
C4 0.0214(9) 0.0203(8) 0.0183(9) -0.0006(7) 0.0042(7) -0.0018(7)
C9 0.0141(8) 0.0193(7) 0.0180(9) 0.0008(6) 0.0050(6) -0.0005(6)
O28 0.0409(10) 0.0286(7) 0.0356(9) 0.0022(7) 0.0186(8) -0.0027(7)
O43 0.0367(9) 0.0217(7) 0.0388(10) -0.0016(6) 0.0065(7) 0.0044(6)
C18 0.0255(10) 0.0210(8) 0.0304(11) -0.0005(7) 0.0053(9) 0.0029(7)
C32 0.0225(10) 0.0245(9) 0.0261(10) -0.0021(7) 0.0084(8) -0.0034(7)
O45 0.0187(7) 0.0363(8) 0.0441(10) 0.0043(7) 0.0022(7) 0.0037(6)
O26 0.0386(10) 0.0326(8) 0.0289(9) 0.0026(6) -0.0049(7) -0.0136(7)
O15 0.0213(7) 0.0206(6) 0.0383(9) 0.0025(6) 0.0022(6) 0.0002(5)
C17 0.0279(10) 0.0217(8) 0.0208(9) -0.0054(7) 0.0075(8) 0.0022(7)
C33 0.0222(10) 0.0265(9) 0.0208(10) 0.0020(7) 0.0082(7) 0.0035(7)
C28 0.0199(9) 0.0299(10) 0.0209(10) -0.0015(7) 0.0053(7) -0.0005(7)
O32 0.0408(10) 0.0405(10) 0.0466(11) -0.0159(8) 0.0233(9) -0.0235(8)
C24 0.0206(10) 0.0227(8) 0.0227(10) 0.0003(7) 0.0045(8) -0.0008(7)
C45 0.0172(9) 0.0254(9) 0.0388(13) -0.0003(8) 0.0100(9) -0.0021(7)
C23 0.0217(10) 0.0245(9) 0.0239(10) -0.0012(7) 0.0037(8) 0.0033(7)
C8 0.0169(8) 0.0197(8) 0.0193(9) -0.0013(6) 0.0036(7) -0.0004(6)
C34 0.0231(10) 0.0286(9) 0.0267(11) -0.0038(8) 0.0077(8) -0.0005(8)
C14 0.0231(10) 0.0263(9) 0.0241(10) 0.0036(7) 0.0020(8) 0.0010(8)
O30 0.0335(10) 0.0566(12) 0.0404(11) 0.0000(9) 0.0059(9) 0.0182(9)
C15 0.0190(9) 0.0205(8) 0.0306(11) -0.0005(7) 0.0049(8) 0.0004(7)
C13 0.0138(8) 0.0217(8) 0.0249(10) 0.0007(7) 0.0022(7) 0.0018(6)
C6 0.0140(8) 0.0227(8) 0.0220(9) -0.0009(7) 0.0050(7) -0.0014(6)
C41 0.0244(10) 0.0302(10) 0.0209(10) -0.0052(8) 0.0023(8) 0.0029(8)
O41 0.0701(14) 0.0372(9) 0.0247(9) -0.0021(7) 0.0118(9) -0.0021(9)
C12 0.0272(10) 0.0296(9) 0.0169(9) 0.0013(7) 0.0022(8) -0.0045(8)
C3 0.0165(8) 0.0225(8) 0.0193(9) 0.0012(7) 0.0013(7) -0.0020(7)
C39 0.0168(9) 0.0326(10) 0.0283(11) -0.0091(8) 0.0044(8) -0.0001(8)
C7 0.0165(9) 0.0210(8) 0.0211(9) -0.0016(7) 0.0039(7) -0.0002(6)
C2 0.0157(8) 0.0233(8) 0.0234(9) 0.0019(7) 0.0040(7) 0.0001(7)
C27 0.0231(11) 0.0273(10) 0.0413(14) 0.0055(9) 0.0070(9) 0.0023(8)
C22 0.0218(10) 0.0258(9) 0.0224(10) -0.0018(7) 0.0044(8) -0.0002(7)
C25 0.0262(11) 0.0283(10) 0.0331(12) 0.0004(8) 0.0069(9) -0.0076(8)
C29 0.0336(12) 0.0293(10) 0.0312(12) -0.0039(9) 0.0147(10) 0.0013(9)
C43 0.0287(11) 0.0214(8) 0.0225(10) 0.0039(7) 0.0024(8) -0.0027(7)
C44 0.0340(13) 0.0298(11) 0.0451(15) 0.0062(10) 0.0034(11) -0.0108(9)
N16 0.0356(11) 0.0218(8) 0.0348(11) -0.0025(7) 0.0054(8) -0.0018(7)
C37 0.0308(12) 0.0406(12) 0.0358(13) -0.0008(10) 0.0191(10) 0.0024(10)
C36 0.0451(15) 0.0434(14) 0.0334(14) -0.0088(10) 0.0192(12) 0.0029(11)
C26 0.0185(9) 0.0231(8) 0.0222(10) 0.0005(7) 0.0040(7) -0.0017(7)
C35 0.0418(14) 0.0401(12) 0.0303(13) -0.0105(10) 0.0125(11) -0.0047(10)
C20 0.0451(15) 0.0219(9) 0.0394(14) 0.0030(9) -0.0018(11) 0.0048(9)
C38 0.0252(11) 0.0312(10) 0.0345(12) 0.0010(9) 0.0123(9) -0.0011(8)
C30 0.0217(10) 0.0318(10) 0.0342(13) -0.0013(8) -0.0054(9) 0.0045(8)
C46 0.0331(12) 0.0328(11) 0.0360(13) -0.0042(9) 0.0165(10) 0.0022(9)
O27 0.0276(9) 0.0434(10) 0.0634(14) 0.0153(9) 0.0003(9) -0.0013(8)
C31 0.0352(14) 0.0325(12) 0.0531(17) 0.0057(11) -0.0112(12) 0.0077(10)
C40 0.0326(12) 0.0449(13) 0.0276(12) -0.0063(10) -0.0025(9) -0.0026(10)
C42 0.0396(14) 0.0318(11) 0.0305(12) -0.0085(9) 0.0012(10) 0.0051(10)
C19 0.0320(12) 0.0244(10) 0.0405(13) -0.0011(9) -0.0002(10) 0.0055(8)
C21 0.0407(14) 0.0222(9) 0.0406(14) -0.0009(9) 0.0065(11) -0.0014(9)

loop_
_atom_type_symbol
_atom_type_description
_atom_type_scat_dispersion_real
_atom_type_scat_dispersion_imag
_atom_type_scat_source
C C 0.0033 0.0016 'International Tables Vol C Tables 4.2.6.8 and 6.1.1.4'
H H 0.0000 0.0000 'International Tables Vol C Tables 4.2.6.8 and 6.1.1.4'
O O 0.0106 0.0060 'International Tables Vol C Tables 4.2.6.8 and 6.1.1.4'
N N 0.0061 0.0033 'International Tables Vol C Tables 4.2.6.8 and 6.1.1.4'

loop_
_diffrn_radiation_wavelength
0.71073

loop_
_geom_angle_atom_site_label_1
_geom_angle_atom_site_label_2
_geom_angle_atom_site_label_3
_geom_angle
C26 O3 C3 116.94(15)
C13 O10 C10 111.14(14)
C41 O8 C8 119.30(16)
C45 O24 C24 119.87(18)
C43 O11 C11 116.81(16)
C28 O1 C1 116.91(15)
C32 O5 C5 114.12(15)
C30 O2 C2 116.34(17)
C39 O7 C7 118.40(16)
O10 C10 C5 105.23(15)
O10 C10 C4 104.17(14)
C5 C10 C4 118.92(16)
O10 C10 C9 106.50(14)
C5 C10 C9 105.59(14)
C4 C10 C9 115.35(15)
O1 C1 C2 109.69(15)
O1 C1 C9 107.54(14)
C2 C1 C9 115.50(16)
O1 C1 H1 109.2
C2 C1 H1 105.4
C9 C1 H1 109.4
O5 C5 C6 113.64(15)
O5 C5 C10 113.54(15)
C6 C5 C10 100.40(15)
O5 C5 H5 106.7
C6 C5 H5 113.0
C10 C5 H5 109.7
C4 O4 H4 109.7
O11 C11 C9 111.92(16)
O11 C11 H11A 109.0
C9 C11 H11A 108.3
O11 C11 H11B 109.6
C9 C11 H11B 108.6
H11A C11 H11B 109.5
O4 C4 C12 105.31(16)
O4 C4 C3 107.47(15)
C12 C4 C3 109.42(17)
O4 C4 C10 107.89(16)
C12 C4 C10 114.58(16)
C3 C4 C10 111.73(16)
C1 C9 C11 109.34(15)
C1 C9 C8 107.20(15)
C11 C9 C8 110.39(15)
C1 C9 C10 106.73(14)
C11 C9 C10 115.22(16)
C8 C9 C10 107.61(14)
C17 C18 C19 117.9(2)
C17 C18 C27 128.01(19)
C19 C18 C27 114.0(2)
O32 C32 O5 122.9(2)
O32 C32 C33 124.6(2)
O5 C32 C33 112.53(17)
C27 O15 C15 117.24(17)
N16 C17 C18 121.5(2)
N16 C17 C22 111.8(2)
C18 C17 C22 126.53(19)
C34 C33 C38 120.2(2)
C34 C33 C32 121.93(19)
C38 C33 C32 117.8(2)
O28 C28 O1 123.42(19)
O28 C28 C29 126.2(2)
O1 C28 C29 110.35(18)
O24 C24 C25 109.44(17)
O24 C24 C26 111.60(16)
C25 C24 C26 110.21(18)
O24 C24 C23 100.46(16)
C25 C24 C23 113.41(17)
C26 C24 C23 111.38(17)
O45 C45 O24 123.4(2)
O45 C45 C46 126.6(2)
O24 C45 C46 110.0(2)
C24 C23 C22 116.66(18)
C24 C23 H23A 109.4
C22 C23 H23A 105.7
C24 C23 H23B 109.4
C22 C23 H23B 105.8
H23A C23 H23B 109.5
O8 C8 C7 106.57(15)
O8 C8 C9 108.78(15)
C7 C8 C9 115.89(16)
O8 C8 H8 110.0
C7 C8 H8 106.4
C9 C8 H8 109.1
C35 C34 C33 119.6(2)
C35 C34 H34 120.4
C33 C34 H34 120.1
C13 C14 H14A 109.5
C13 C14 H14B 109.5
H14A C14 H14B 109.5
C13 C14 H14C 109.5
H14A C14 H14C 109.5
H14B C14 H14C 109.5
O15 C15 C13 110.21(16)
O15 C15 H15A 109.4
C13 C15 H15A 109.1
O15 C15 H15B 109.5
C13 C15 H15B 109.1
H15A C15 H15B 109.5
O10 C13 C14 106.85(16)
O10 C13 C15 109.95(16)
C14 C13 C15 109.51(16)
O10 C13 C6 102.90(14)
C14 C13 C6 118.25(17)
C15 C13 C6 109.02(16)
C7 C6 C5 103.27(15)
C7 C6 C13 115.32(16)
C5 C6 C13 102.27(15)
C7 C6 H6 109.9
C5 C6 H6 116.6
C13 C6 H6 109.4
O41 C41 O8 123.8(2)
O41 C41 C42 126.1(2)
O8 C41 C42 110.07(19)
C4 C12 H12A 109.5
C4 C12 H12B 109.5
H12A C12 H12B 109.5
C4 C12 H12C 109.5
H12A C12 H12C 109.5
H12B C12 H12C 109.5
O3 C3 C2 103.37(15)
O3 C3 C4 109.38(15)
C2 C3 C4 116.47(16)
O3 C3 H3 111.0
C2 C3 H3 107.2
C4 C3 H3 109.2
O39 C39 O7 124.6(2)
O39 C39 C40 126.0(2)
O7 C39 C40 109.33(19)
O7 C7 C6 108.99(15)
O7 C7 C8 107.43(16)
C6 C7 C8 113.28(15)
O7 C7 H7 110.5
C6 C7 H7 107.4
C8 C7 H7 109.3
O2 C2 C1 112.07(16)
O2 C2 C3 108.19(16)
C1 C2 C3 110.27(16)
O2 C2 H2 107.8
C1 C2 H2 109.3
C3 C2 H2 109.1
O27 C27 O15 122.4(2)
O27 C27 C18 122.5(2)
O15 C27 C18 115.0(2)
C17 C22 C23 107.19(17)
C17 C22 H22A 109.7
C23 C22 H22A 110.7
C17 C22 H22B 109.3
C23 C22 H22B 110.4
H22A C22 H22B 109.5
C24 C25 H25A 109.5
C24 C25 H25B 109.5
H25A C25 H25B 109.5
C24 C25 H25C 109.5
H25A C25 H25C 109.5
H25B C25 H25C 109.5
C28 C29 H29A 109.5
C28 C29 H29B 109.5
H29A C29 H29B 109.5
C28 C29 H29C 109.5
H29A C29 H29C 109.5
H29B C29 H29C 109.5
O43 C43 O11 123.5(2)
O43 C43 C44 125.8(2)
O11 C43 C44 110.77(19)
C43 C44 H44A 109.5
C43 C44 H44B 109.5
H44A C44 H44B 109.5
C43 C44 H44C 109.5
H44A C44 H44C 109.5
H44B C44 H44C 109.5
C21 N16 C17 119.0(2)
C36 C37 C38 120.4(2)
C36 C37 H37 120.5
C38 C37 H37 119.1
C37 C36 C35 121.0(2)
C37 C36 H36 119.5
C35 C36 H36 119.5
O26 C26 O3 124.99(18)
O26 C26 C24 124.33(18)
O3 C26 C24 110.41(17)
C34 C35 C36 119.6(2)
C34 C35 H35 119.9
C36 C35 H35 120.5
C19 C20 C21 117.8(2)
C19 C20 H20 120.0
C21 C20 H20 122.2
C37 C38 C33 119.3(2)
C37 C38 H38 120.8
C33 C38 H38 120.0
O30 C30 O2 123.6(2)
O30 C30 C31 126.3(2)
O2 C30 C31 110.1(2)
C45 C46 H46A 109.5
C45 C46 H46B 109.5
H46A C46 H46B 109.5
C45 C46 H46C 109.5
H46A C46 H46C 109.5
H46B C46 H46C 109.5
C30 C31 H31A 109.5
C30 C31 H31B 109.5
H31A C31 H31B 109.5
C30 C31 H31C 109.5
H31A C31 H31C 109.5
H31B C31 H31C 109.5
C39 C40 H40A 109.5
C39 C40 H40B 109.5
H40A C40 H40B 109.5
C39 C40 H40C 109.5
H40A C40 H40C 109.5
H40B C40 H40C 109.5
C41 C42 H42A 109.5
C41 C42 H42B 109.5
H42A C42 H42B 109.5
C41 C42 H42C 109.5
H42A C42 H42C 109.5
H42B C42 H42C 109.5
C20 C19 C18 120.0(2)
C20 C19 H19 119.9
C18 C19 H19 120.1
N16 C21 C20 123.8(2)
N16 C21 H21 120.3
C20 C21 H21 115.9

loop_
_geom_bond_atom_site_label_1
_geom_bond_atom_site_label_2
_geom_bond_distance
O3 C26 1.352(2)
O3 C3 1.449(2)
O10 C13 1.451(2)
O10 C10 1.460(2)
O8 C41 1.348(3)
O8 C8 1.439(2)
O24 C45 1.351(3)
O24 C24 1.462(3)
O11 C43 1.363(2)
O11 C11 1.439(2)
O1 C28 1.360(3)
O1 C1 1.445(2)
O5 C32 1.358(3)
O5 C5 1.444(2)
O2 C30 1.372(3)
O2 C2 1.442(2)
O7 C39 1.361(3)
O7 C7 1.456(2)
C10 C5 1.549(3)
C10 C4 1.568(3)
C10 C9 1.573(3)
C1 C2 1.524(3)
C1 C9 1.549(3)
C1 H1 0.9601
C5 C6 1.538(3)
C5 H5 0.9600
O4 C4 1.429(2)
O4 H4 0.9600
O39 C39 1.193(3)
C11 C9 1.554(3)
C11 H11A 0.9598
C11 H11B 0.9601
C4 C12 1.529(3)
C4 C3 1.549(3)
C9 C8 1.570(3)
O28 C28 1.199(3)
O43 C43 1.198(3)
C18 C17 1.400(3)
C18 C19 1.403(3)
C18 C27 1.500(3)
C32 O32 1.209(3)
C32 C33 1.480(3)
O45 C45 1.205(3)
O26 C26 1.199(3)
O15 C27 1.333(3)
O15 C15 1.461(2)
C17 N16 1.343(3)
C17 C22 1.518(3)
C33 C34 1.392(3)
C33 C38 1.402(3)
C28 C29 1.496(3)
C24 C25 1.520(3)
C24 C26 1.529(3)
C24 C23 1.529(3)
C45 C46 1.498(3)
C23 C22 1.544(3)
C23 H23A 0.9601
C23 H23B 0.9600
C8 C7 1.541(3)
C8 H8 0.9600
C34 C35 1.388(3)
C34 H34 0.9600
C14 C13 1.527(3)
C14 H14A 0.9600
C14 H14B 0.9600
C14 H14C 0.9600
O30 C30 1.191(3)
C15 C13 1.541(3)
C15 H15A 0.9600
C15 H15B 0.9600
C13 C6 1.548(3)
C6 C7 1.529(3)
C6 H6 0.9600
C41 O41 1.203(3)
C41 C42 1.497(3)
C12 H12A 0.9600
C12 H12B 0.9600
C12 H12C 0.9600
C3 C2 1.532(3)
C3 H3 0.9600
C39 C40 1.504(3)
C7 H7 0.9599
C2 H2 0.9600
C27 O27 1.222(3)
C22 H22A 0.9601
C22 H22B 0.9600
C25 H25A 0.9600
C25 H25B 0.9600
C25 H25C 0.9600
C29 H29A 0.9600
C29 H29B 0.9600
C29 H29C 0.9600
C43 C44 1.488(3)
C44 H44A 0.9600
C44 H44B 0.9600
C44 H44C 0.9600
N16 C21 1.324(3)
C37 C36 1.364(4)
C37 C38 1.387(3)
C37 H37 0.9600
C36 C35 1.392(4)
C36 H36 0.9599
C35 H35 0.9598
C20 C19 1.373(3)
C20 C21 1.381(4)
C20 H20 0.9600
C38 H38 0.9600
C30 C31 1.496(4)
C46 H46A 0.9600
C46 H46B 0.9600
C46 H46C 0.9600
C31 H31A 0.9600
C31 H31B 0.9600
C31 H31C 0.9600
C40 H40A 0.9600
C40 H40B 0.9600
C40 H40C 0.9600
C42 H42A 0.9600
C42 H42B 0.9600
C42 H42C 0.9600
C19 H19 0.9600
C21 H21 0.9600
